data_4066857
loop_
_publ_author_name
'Fischer, Paul J.'
'Neary, Michelle C.'
'Heerboth, Aaron P.'
'Sullivan, Kevin P.'

_publ_section_title
;
 Allylnickel(II) and Allylpalladium(II) Derivatives of
 [(2-(Diphenylphosphino)ethyl)cyclopentadienyl]tricarbonylmetalates:
 Reactions with Free Radicals
;
_journal_issue 20
_journal_name_full Organometallics
_journal_page_first 4562
_journal_paper_doi 10.1021/om1006825
_journal_volume 29
_journal_year 2010
_chemical_formula_moiety 'C25 H23 Mo Ni O3 P'
_chemical_formula_sum 'C25 H23 Mo Ni O3 P'
_chemical_formula_weight 557.05
_chemical_name_common 09200a
_chemical_name_systematic
; 
 ? 
;
_space_group_IT_number 2
_symmetry_cell_setting triclinic
_symmetry_space_group_name_Hall '-P 1'
_symmetry_space_group_name_H-M 'P -1'
_atom_sites_solution_hydrogens geom
_atom_sites_solution_primary direct
_atom_sites_solution_secondary difmap
_audit_creation_method SHELXL-97
_cell_angle_alpha 74.115(3)
_cell_angle_beta 72.014(3)
_cell_angle_gamma 78.008(3)
_cell_formula_units_Z 2
_cell_length_a 8.450(2)
_cell_length_b 10.938(3)
_cell_length_c 13.325(4)
_cell_measurement_reflns_used 2980
_cell_measurement_temperature 173(2)
_cell_measurement_theta_max 27.48
_cell_measurement_theta_min 2.555
_cell_volume 1116.4(5)
_computing_cell_refinement 'Bruker SMART'
_computing_data_collection 'Bruker SMART'
_computing_data_reduction 'Bruker SAINT'
_computing_molecular_graphics 'Bruker SHELXTL'
_computing_publication_material 'Bruker SHELXTL'
_computing_structure_refinement 'Bruker SHELXTL'
_computing_structure_solution 'Bruker SHELXTL'
_diffrn_ambient_temperature 173(2)
_diffrn_measured_fraction_theta_full 0.976
_diffrn_measured_fraction_theta_max 0.976
_diffrn_measurement_device_type 'CCD area detector'
_diffrn_measurement_method 'phi and omega scans'
_diffrn_radiation_monochromator graphite
_diffrn_radiation_source 'sealed tube'
_diffrn_radiation_type MoK\a
_diffrn_radiation_wavelength 0.71073
_diffrn_reflns_av_R_equivalents 0.0258
_diffrn_reflns_av_sigmaI/netI 0.0323
_diffrn_reflns_limit_h_max 10
_diffrn_reflns_limit_h_min -10
_diffrn_reflns_limit_k_max 14
_diffrn_reflns_limit_k_min -13
_diffrn_reflns_limit_l_max 17
_diffrn_reflns_limit_l_min 0
_diffrn_reflns_number 12128
_diffrn_reflns_theta_full 27.50
_diffrn_reflns_theta_max 27.50
_diffrn_reflns_theta_min 1.65
_exptl_absorpt_coefficient_mu 1.501
_exptl_absorpt_correction_T_max 0.8404
_exptl_absorpt_correction_T_min 0.5850
_exptl_absorpt_correction_type multi-scan
_exptl_absorpt_process_details 'SADABS (Sheldrick, 2008)'
_exptl_crystal_colour Red
_exptl_crystal_density_diffrn 1.657
_exptl_crystal_density_method 'not measured'
_exptl_crystal_description Plate
_exptl_crystal_F_000 564
_exptl_crystal_size_max 0.40
_exptl_crystal_size_mid 0.20
_exptl_crystal_size_min 0.12
_refine_diff_density_max 1.207
_refine_diff_density_min -0.429
_refine_diff_density_rms 0.088
_refine_ls_extinction_method none
_refine_ls_goodness_of_fit_ref 1.078
_refine_ls_hydrogen_treatment constr
_refine_ls_matrix_type full
_refine_ls_number_parameters 280
_refine_ls_number_reflns 4999
_refine_ls_number_restraints 0
_refine_ls_restrained_S_all 1.078
_refine_ls_R_factor_all 0.0516
_refine_ls_R_factor_gt 0.0348
_refine_ls_shift/su_max 0.001
_refine_ls_shift/su_mean 0.000
_refine_ls_structure_factor_coef Fsqd
_refine_ls_weighting_details 'calc w=1/[\s^2^(Fo^2^)+(0.0304P)^2^+1.5910P] where P=(Fo^2^+2Fc^2^)/3'
_refine_ls_weighting_scheme calc
_refine_ls_wR_factor_gt 0.0757
_refine_ls_wR_factor_ref 0.0814
_reflns_number_gt 4019
_reflns_number_total 4999
_reflns_threshold_expression >2sigma(I)
_cod_data_source_file om1006825_si_003.cif
_cod_data_source_block 2
_cod_depositor_comments
;
The following automatic conversions were performed:

'_symmetry_cell_setting' value 'Triclinic' changed to 'triclinic'
according to /home/saulius/struct/CIF-dictionaries/cif_core.dic
dictionary named 'cif_core.dic' version 2.4.1 from
2010-06-29.

'_exptl_absorpt_correction_type' value 'Multi-scan'
changed to 'multi-scan' according to
/home/saulius/struct/CIF-dictionaries/cif_core.dic dictionary named
'cif_core.dic' version 2.4.1 from 2010-06-29.

Automatic conversion script
Id: cif_fix_values 1715 2011-07-08 13:25:40Z adriana 
;
_cod_original_sg_symbol_H-M P-1
_cod_database_code 4066857

loop_
_symmetry_equiv_pos_as_xyz
'x, y, z'
'-x, -y, -z'

loop_
_atom_site_label
_atom_site_type_symbol
_atom_site_fract_x
_atom_site_fract_y
_atom_site_fract_z
_atom_site_U_iso_or_equiv
_atom_site_adp_type
_atom_site_occupancy
_atom_site_symmetry_multiplicity
_atom_site_calc_flag
_atom_site_refinement_flags
Mo1 Mo 0.58779(3) 0.70137(3) 0.64375(2) 0.02717(9) Uani 1 1 d .
C1 C 0.6164(4) 0.5825(3) 0.7792(3) 0.0334(7) Uani 1 1 d .
O1 O 0.6535(4) 0.5020(2) 0.8490(2) 0.0523(7) Uani 1 1 d .
C2 C 0.4115(4) 0.8384(3) 0.6896(3) 0.0323(7) Uani 1 1 d .
O2 O 0.3058(3) 0.9252(2) 0.7042(2) 0.0437(6) Uani 1 1 d .
C3 C 0.4041(5) 0.6121(3) 0.6551(3) 0.0358(8) Uani 1 1 d .
O3 O 0.2974(4) 0.5580(3) 0.6581(2) 0.0539(7) Uani 1 1 d .
C4 C 0.8581(4) 0.7710(3) 0.5572(2) 0.0309(7) Uani 1 1 d .
C5 C 0.7449(5) 0.8449(4) 0.4984(3) 0.0407(9) Uani 1 1 d .
H5A H 0.7128 0.9350 0.4891 0.049 Uiso 1 1 calc R
C6 C 0.6864(5) 0.7634(5) 0.4555(3) 0.0539(11) Uani 1 1 d .
H6A H 0.6092 0.7889 0.4123 0.065 Uiso 1 1 calc R
C7 C 0.7640(5) 0.6366(4) 0.4886(3) 0.0508(11) Uani 1 1 d .
H7A H 0.7481 0.5620 0.4717 0.061 Uiso 1 1 calc R
C8 C 0.8691(5) 0.6414(4) 0.5513(3) 0.0394(8) Uani 1 1 d .
H8A H 0.9360 0.5700 0.5841 0.047 Uiso 1 1 calc R
C9 C 0.9636(4) 0.8227(3) 0.6042(3) 0.0335(7) Uani 1 1 d .
H9A H 0.9356 0.9173 0.5898 0.040 Uiso 1 1 calc R
H9B H 1.0829 0.8029 0.5653 0.040 Uiso 1 1 calc R
C10 C 0.9448(4) 0.7719(3) 0.7254(3) 0.0301(7) Uani 1 1 d .
H10A H 1.0400 0.7936 0.7427 0.036 Uiso 1 1 calc R
H10B H 0.9544 0.6772 0.7414 0.036 Uiso 1 1 calc R
P1 P 0.74800(9) 0.83193(7) 0.81643(6) 0.02318(17) Uani 1 1 d .
C11 C 0.8117(4) 0.7869(3) 0.9429(2) 0.0264(6) Uani 1 1 d .
C12 C 0.8273(4) 0.6574(3) 0.9938(3) 0.0331(7) Uani 1 1 d .
H12A H 0.8082 0.5968 0.9611 0.040 Uiso 1 1 calc R
C13 C 0.8697(5) 0.6153(4) 1.0905(3) 0.0387(8) Uani 1 1 d .
H13A H 0.8806 0.5264 1.1235 0.046 Uiso 1 1 calc R
C14 C 0.8965(4) 0.7022(4) 1.1393(3) 0.0387(8) Uani 1 1 d .
H14A H 0.9258 0.6733 1.2061 0.046 Uiso 1 1 calc R
C15 C 0.8807(4) 0.8312(4) 1.0911(3) 0.0367(8) Uani 1 1 d .
H15A H 0.8982 0.8912 1.1252 0.044 Uiso 1 1 calc R
C16 C 0.8393(4) 0.8742(3) 0.9925(3) 0.0305(7) Uani 1 1 d .
H16A H 0.8300 0.9631 0.9592 0.037 Uiso 1 1 calc R
C17 C 0.7364(4) 1.0054(3) 0.7733(2) 0.0255(6) Uani 1 1 d .
C18 C 0.5808(4) 1.0797(3) 0.7742(3) 0.0311(7) Uani 1 1 d .
H18A H 0.4823 1.0392 0.7981 0.037 Uiso 1 1 calc R
C19 C 0.5687(5) 1.2121(3) 0.7406(3) 0.0383(8) Uani 1 1 d .
H19A H 0.4616 1.2619 0.7434 0.046 Uiso 1 1 calc R
C20 C 0.7110(5) 1.2720(3) 0.7032(3) 0.0409(9) Uani 1 1 d .
H20A H 0.7022 1.3627 0.6785 0.049 Uiso 1 1 calc R
C21 C 0.8664(5) 1.1997(3) 0.7016(3) 0.0378(8) Uani 1 1 d .
H21A H 0.9642 1.2411 0.6769 0.045 Uiso 1 1 calc R
C22 C 0.8803(4) 1.0678(3) 0.7358(3) 0.0319(7) Uani 1 1 d .
H22A H 0.9878 1.0189 0.7340 0.038 Uiso 1 1 calc R
Ni1 Ni 0.51317(5) 0.75910(4) 0.83967(3) 0.02419(10) Uani 1 1 d .
C23 C 0.2854(4) 0.6879(4) 0.9151(3) 0.0364(8) Uani 1 1 d .
H23A H 0.3694 0.6157 0.9217 0.044 Uiso 1 1 calc R
H23B H 0.1970 0.6861 0.8857 0.044 Uiso 1 1 calc R
C24 C 0.2917(4) 0.7955(4) 0.9482(3) 0.0399(8) Uani 1 1 d .
H24A H 0.2078 0.8678 0.9417 0.048 Uiso 1 1 calc R
C25 C 0.4208(4) 0.7975(4) 0.9910(3) 0.0405(9) Uani 1 1 d .
H25A H 0.5045 0.7251 0.9974 0.049 Uiso 1 1 calc R
H25B H 0.4257 0.8713 1.0139 0.049 Uiso 1 1 calc R

loop_
_atom_site_aniso_label
_atom_site_aniso_U_11
_atom_site_aniso_U_22
_atom_site_aniso_U_33
_atom_site_aniso_U_23
_atom_site_aniso_U_13
_atom_site_aniso_U_12
Mo1 0.03170(15) 0.02951(15) 0.02377(14) -0.00636(11) -0.00993(11) -0.00731(11)
C1 0.0431(19) 0.0283(17) 0.0317(17) -0.0113(15) -0.0126(15) -0.0008(14)
O1 0.087(2) 0.0310(14) 0.0425(15) -0.0091(12) -0.0332(15) 0.0095(14)
C2 0.0356(18) 0.0336(18) 0.0299(17) -0.0001(14) -0.0146(14) -0.0097(15)
O2 0.0405(14) 0.0398(14) 0.0467(15) -0.0031(12) -0.0175(12) 0.0032(12)
C3 0.045(2) 0.0370(19) 0.0293(17) -0.0084(15) -0.0117(15) -0.0111(16)
O3 0.0554(17) 0.0649(19) 0.0547(17) -0.0210(15) -0.0130(14) -0.0297(15)
C4 0.0342(17) 0.0354(18) 0.0224(15) -0.0082(13) -0.0031(13) -0.0079(14)
C5 0.043(2) 0.046(2) 0.0275(17) 0.0020(16) -0.0062(15) -0.0109(17)
C6 0.054(2) 0.087(3) 0.0246(18) -0.007(2) -0.0110(17) -0.025(2)
C7 0.055(2) 0.071(3) 0.037(2) -0.032(2) 0.0026(18) -0.027(2)
C8 0.040(2) 0.040(2) 0.0367(19) -0.0174(16) 0.0006(16) -0.0068(16)
C9 0.0300(17) 0.0393(19) 0.0308(17) -0.0117(15) -0.0021(14) -0.0080(14)
C10 0.0231(15) 0.0386(18) 0.0310(16) -0.0137(15) -0.0065(13) -0.0023(13)
P1 0.0222(4) 0.0255(4) 0.0242(4) -0.0078(3) -0.0068(3) -0.0045(3)
C11 0.0208(14) 0.0323(17) 0.0274(16) -0.0080(13) -0.0067(12) -0.0041(12)
C12 0.0376(18) 0.0330(18) 0.0325(17) -0.0101(15) -0.0108(14) -0.0070(14)
C13 0.044(2) 0.0364(19) 0.0344(18) -0.0023(15) -0.0136(16) -0.0064(16)
C14 0.040(2) 0.050(2) 0.0290(17) -0.0074(16) -0.0160(15) -0.0062(16)
C15 0.0401(19) 0.045(2) 0.0343(18) -0.0172(16) -0.0142(15) -0.0081(16)
C16 0.0299(16) 0.0333(17) 0.0321(17) -0.0111(14) -0.0090(13) -0.0062(13)
C17 0.0297(16) 0.0272(16) 0.0223(15) -0.0078(12) -0.0083(12) -0.0047(12)
C18 0.0314(17) 0.0324(17) 0.0338(17) -0.0108(14) -0.0109(14) -0.0059(13)
C19 0.044(2) 0.0325(19) 0.042(2) -0.0120(16) -0.0183(17) 0.0025(16)
C20 0.063(2) 0.0258(17) 0.0350(19) -0.0070(15) -0.0123(17) -0.0104(17)
C21 0.049(2) 0.0381(19) 0.0307(17) -0.0079(15) -0.0061(15) -0.0209(17)
C22 0.0293(16) 0.0370(18) 0.0329(17) -0.0102(15) -0.0074(14) -0.0102(14)
Ni1 0.0234(2) 0.0256(2) 0.0256(2) -0.00695(16) -0.00643(16) -0.00630(16)
C23 0.0268(17) 0.046(2) 0.0367(18) -0.0094(16) -0.0032(14) -0.0128(15)
C24 0.0302(18) 0.051(2) 0.0342(19) -0.0135(17) 0.0018(15) -0.0071(16)
C25 0.0306(18) 0.059(2) 0.0344(18) -0.0256(18) 0.0017(15) -0.0062(16)

loop_
_atom_type_symbol
_atom_type_description
_atom_type_scat_dispersion_real
_atom_type_scat_dispersion_imag
_atom_type_scat_source
C C 0.0033 0.0016 'International Tables Vol C Tables 4.2.6.8 and 6.1.1.4'
H H 0.0000 0.0000 'International Tables Vol C Tables 4.2.6.8 and 6.1.1.4'
O O 0.0106 0.0060 'International Tables Vol C Tables 4.2.6.8 and 6.1.1.4'
P P 0.1023 0.0942 'International Tables Vol C Tables 4.2.6.8 and 6.1.1.4'
Ni Ni 0.3393 1.1124 'International Tables Vol C Tables 4.2.6.8 and 6.1.1.4'
Mo Mo -1.6832 0.6857 'International Tables Vol C Tables 4.2.6.8 and 6.1.1.4'

loop_
_geom_angle_atom_site_label_1
_geom_angle_atom_site_label_2
_geom_angle_atom_site_label_3
_geom_angle
C3 Mo1 C2 85.55(14)
C3 Mo1 C1 87.81(15)
C2 Mo1 C1 104.88(13)
C3 Mo1 C7 95.34(14)
C2 Mo1 C7 141.67(15)
C1 Mo1 C7 113.44(16)
C3 Mo1 C6 99.91(14)
C2 Mo1 C6 106.63(16)
C1 Mo1 C6 148.01(16)
C7 Mo1 C6 35.37(16)
C3 Mo1 C8 122.95(14)
C2 Mo1 C8 148.03(13)
C1 Mo1 C8 91.52(14)
C7 Mo1 C8 34.92(13)
C6 Mo1 C8 58.18(15)
C3 Mo1 C5 132.14(14)
C2 Mo1 C5 93.35(14)
C1 Mo1 C5 137.67(14)
C7 Mo1 C5 58.22(14)
C6 Mo1 C5 35.03(14)
C8 Mo1 C5 57.55(13)
C3 Mo1 C4 153.44(13)
C2 Mo1 C4 113.49(13)
C1 Mo1 C4 103.83(13)
C7 Mo1 C4 58.18(12)
C6 Mo1 C4 58.02(13)
C8 Mo1 C4 34.80(11)
C5 Mo1 C4 34.33(12)
C3 Mo1 Ni1 103.97(10)
C2 Mo1 Ni1 56.33(9)
C1 Mo1 Ni1 53.48(10)
C7 Mo1 Ni1 155.50(11)
C6 Mo1 Ni1 148.83(12)
C8 Mo1 Ni1 120.60(9)
C5 Mo1 Ni1 114.92(10)
C4 Mo1 Ni1 102.10(8)
O1 C1 Mo1 169.4(3)
O1 C1 Ni1 108.5(2)
Mo1 C1 Ni1 80.79(12)
O2 C2 Mo1 171.9(3)
O2 C2 Ni1 109.4(2)
Mo1 C2 Ni1 78.43(12)
O3 C3 Mo1 177.5(3)
C5 C4 C8 107.1(3)
C5 C4 C9 125.7(3)
C8 C4 C9 126.7(3)
C5 C4 Mo1 71.58(19)
C8 C4 Mo1 71.32(19)
C9 C4 Mo1 128.3(2)
C4 C5 C6 109.0(4)
C4 C5 Mo1 74.09(19)
C6 C5 Mo1 71.4(2)
C4 C5 H5A 125.5
C6 C5 H5A 125.5
Mo1 C5 H5A 120.7
C5 C6 C7 107.6(4)
C5 C6 Mo1 73.6(2)
C7 C6 Mo1 72.3(2)
C5 C6 H6A 126.2
C7 C6 H6A 126.2
Mo1 C6 H6A 119.8
C8 C7 C6 107.7(3)
C8 C7 Mo1 73.6(2)
C6 C7 Mo1 72.4(2)
C8 C7 H7A 126.1
C6 C7 H7A 126.1
Mo1 C7 H7A 119.7
C7 C8 C4 108.6(4)
C7 C8 Mo1 71.4(2)
C4 C8 Mo1 73.87(19)
C7 C8 H8A 125.7
C4 C8 H8A 125.7
Mo1 C8 H8A 120.7
C4 C9 C10 116.0(3)
C4 C9 H9A 108.3
C10 C9 H9A 108.3
C4 C9 H9B 108.3
C10 C9 H9B 108.3
H9A C9 H9B 107.4
C9 C10 P1 116.3(2)
C9 C10 H10A 108.2
P1 C10 H10A 108.2
C9 C10 H10B 108.2
P1 C10 H10B 108.2
H10A C10 H10B 107.4
C17 P1 C11 106.15(14)
C17 P1 C10 104.29(15)
C11 P1 C10 99.28(14)
C17 P1 Ni1 114.17(10)
C11 P1 Ni1 110.81(10)
C10 P1 Ni1 120.38(11)
C16 C11 C12 118.4(3)
C16 C11 P1 124.2(2)
C12 C11 P1 117.4(2)
C13 C12 C11 121.4(3)
C13 C12 H12A 119.3
C11 C12 H12A 119.3
C12 C13 C14 120.0(3)
C12 C13 H13A 120.0
C14 C13 H13A 120.0
C13 C14 C15 119.9(3)
C13 C14 H14A 120.1
C15 C14 H14A 120.1
C14 C15 C16 120.3(3)
C14 C15 H15A 119.8
C16 C15 H15A 119.8
C11 C16 C15 120.1(3)
C11 C16 H16A 120.0
C15 C16 H16A 120.0
C18 C17 C22 118.4(3)
C18 C17 P1 119.4(2)
C22 C17 P1 122.2(2)
C19 C18 C17 120.5(3)
C19 C18 H18A 119.7
C17 C18 H18A 119.7
C20 C19 C18 120.4(3)
C20 C19 H19A 119.8
C18 C19 H19A 119.8
C19 C20 C21 119.8(3)
C19 C20 H20A 120.1
C21 C20 H20A 120.1
C22 C21 C20 120.5(3)
C22 C21 H21A 119.8
C20 C21 H21A 119.8
C21 C22 C17 120.4(3)
C21 C22 H22A 119.8
C17 C22 H22A 119.8
C24 Ni1 C25 39.72(14)
C24 Ni1 C23 39.33(14)
C25 Ni1 C23 70.75(14)
C24 Ni1 P1 126.59(11)
C25 Ni1 P1 91.03(10)
C23 Ni1 P1 160.79(10)
C24 Ni1 C1 127.97(15)
C25 Ni1 C1 134.16(15)
C23 Ni1 C1 89.55(14)
P1 Ni1 C1 99.51(10)
C24 Ni1 C2 95.56(14)
C25 Ni1 C2 129.74(14)
C23 Ni1 C2 85.83(13)
P1 Ni1 C2 111.30(9)
C1 Ni1 C2 87.40(13)
C24 Ni1 Mo1 131.88(11)
C25 Ni1 Mo1 171.36(10)
C23 Ni1 Mo1 100.92(10)
P1 Ni1 Mo1 97.50(3)
C1 Ni1 Mo1 45.73(9)
C2 Ni1 Mo1 45.24(9)
C24 C23 Ni1 68.10(19)
C24 C23 H23A 120.0
Ni1 C23 H23A 74.4
C24 C23 H23B 120.0
Ni1 C23 H23B 129.9
H23A C23 H23B 120.0
C23 C24 C25 119.7(4)
C23 C24 Ni1 72.6(2)
C25 C24 Ni1 71.3(2)
C23 C24 H24A 120.2
C25 C24 H24A 120.2
Ni1 C24 H24A 128.2
C24 C25 Ni1 69.0(2)
C24 C25 H25A 120.0
Ni1 C25 H25A 74.2
C24 C25 H25B 120.0
Ni1 C25 H25B 129.0
H25A C25 H25B 120.0

loop_
_geom_bond_atom_site_label_1
_geom_bond_atom_site_label_2
_geom_bond_distance
Mo1 C3 1.946(4)
Mo1 C2 1.962(4)
Mo1 C1 1.964(3)
Mo1 C7 2.335(4)
Mo1 C6 2.336(4)
Mo1 C8 2.363(4)
Mo1 C5 2.364(3)
Mo1 C4 2.396(3)
Mo1 Ni1 2.7077(8)
C1 O1 1.165(4)
C1 Ni1 2.204(3)
C2 O2 1.174(4)
C2 Ni1 2.300(3)
C3 O3 1.162(4)
C4 C5 1.405(5)
C4 C8 1.424(5)
C4 C9 1.502(5)
C5 C6 1.415(6)
C5 H5A 0.9500
C6 C7 1.419(6)
C6 H6A 0.9500
C7 C8 1.410(5)
C7 H7A 0.9500
C8 H8A 0.9500
C9 C10 1.526(5)
C9 H9A 0.9900
C9 H9B 0.9900
C10 P1 1.845(3)
C10 H10A 0.9900
C10 H10B 0.9900
P1 C17 1.816(3)
P1 C11 1.835(3)
P1 Ni1 2.1933(10)
C11 C16 1.391(4)
C11 C12 1.391(5)
C12 C13 1.375(5)
C12 H12A 0.9500
C13 C14 1.377(5)
C13 H13A 0.9500
C14 C15 1.378(5)
C14 H14A 0.9500
C15 C16 1.396(5)
C15 H15A 0.9500
C16 H16A 0.9500
C17 C18 1.393(4)
C17 C22 1.407(4)
C18 C19 1.386(5)
C18 H18A 0.9500
C19 C20 1.380(5)
C19 H19A 0.9500
C20 C21 1.382(5)
C20 H20A 0.9500
C21 C22 1.381(5)
C21 H21A 0.9500
C22 H22A 0.9500
Ni1 C24 2.022(3)
Ni1 C25 2.051(3)
Ni1 C23 2.079(3)
C23 C24 1.381(5)
C23 H23A 0.9500
C23 H23B 0.9500
C24 C25 1.384(5)
C24 H24A 0.9500
C25 H25A 0.9500
C25 H25B 0.9500

loop_
_geom_torsion_atom_site_label_1
_geom_torsion_atom_site_label_2
_geom_torsion_atom_site_label_3
_geom_torsion_atom_site_label_4
_geom_torsion
C3 Mo1 C1 O1 99.3(17)
C2 Mo1 C1 O1 -175.9(17)
C7 Mo1 C1 O1 4.4(18)
C6 Mo1 C1 O1 -6.0(19)
C8 Mo1 C1 O1 -23.6(17)
C5 Mo1 C1 O1 -63.5(18)
C4 Mo1 C1 O1 -56.5(17)
Ni1 Mo1 C1 O1 -151.5(18)
C3 Mo1 C1 Ni1 -109.20(13)
C2 Mo1 C1 Ni1 -24.40(14)
C7 Mo1 C1 Ni1 155.93(11)
C6 Mo1 C1 Ni1 145.5(2)
C8 Mo1 C1 Ni1 127.87(12)
C5 Mo1 C1 Ni1 88.0(2)
C4 Mo1 C1 Ni1 94.95(11)
C3 Mo1 C2 O2 -83(2)
C1 Mo1 C2 O2 -169(2)
C7 Mo1 C2 O2 10(2)
C6 Mo1 C2 O2 16(2)
C8 Mo1 C2 O2 72(2)
C5 Mo1 C2 O2 49(2)
C4 Mo1 C2 O2 78(2)
Ni1 Mo1 C2 O2 167(2)
C3 Mo1 C2 Ni1 110.05(12)
C1 Mo1 C2 Ni1 23.51(14)
C7 Mo1 C2 Ni1 -156.98(17)
C6 Mo1 C2 Ni1 -150.93(12)
C8 Mo1 C2 Ni1 -95.0(2)
C5 Mo1 C2 Ni1 -117.92(11)
C4 Mo1 C2 Ni1 -89.15(11)
C2 Mo1 C3 O3 131(8)
C1 Mo1 C3 O3 -124(8)
C7 Mo1 C3 O3 -11(8)
C6 Mo1 C3 O3 25(8)
C8 Mo1 C3 O3 -34(8)
C5 Mo1 C3 O3 40(8)
C4 Mo1 C3 O3 -7(8)
Ni1 Mo1 C3 O3 -176(8)
C3 Mo1 C4 C5 74.4(4)
C2 Mo1 C4 C5 -58.4(2)
C1 Mo1 C4 C5 -171.7(2)
C7 Mo1 C4 C5 79.0(2)
C6 Mo1 C4 C5 37.1(2)
C8 Mo1 C4 C5 116.1(3)
Ni1 Mo1 C4 C5 -116.8(2)
C3 Mo1 C4 C8 -41.7(4)
C2 Mo1 C4 C8 -174.5(2)
C1 Mo1 C4 C8 72.2(2)
C7 Mo1 C4 C8 -37.1(2)
C6 Mo1 C4 C8 -79.0(2)
C5 Mo1 C4 C8 -116.1(3)
Ni1 Mo1 C4 C8 127.1(2)
C3 Mo1 C4 C9 -164.2(3)
C2 Mo1 C4 C9 63.0(3)
C1 Mo1 C4 C9 -50.3(3)
C7 Mo1 C4 C9 -159.5(4)
C6 Mo1 C4 C9 158.5(4)
C8 Mo1 C4 C9 -122.5(4)
C5 Mo1 C4 C9 121.4(4)
Ni1 Mo1 C4 C9 4.7(3)
C8 C4 C5 C6 -0.4(4)
C9 C4 C5 C6 172.2(3)
Mo1 C4 C5 C6 -63.3(3)
C8 C4 C5 Mo1 62.9(2)
C9 C4 C5 Mo1 -124.4(3)
C3 Mo1 C5 C4 -144.5(2)
C2 Mo1 C5 C4 128.5(2)
C1 Mo1 C5 C4 12.0(3)
C7 Mo1 C5 C4 -78.9(2)
C6 Mo1 C5 C4 -116.9(3)
C8 Mo1 C5 C4 -37.4(2)
Ni1 Mo1 C5 C4 74.3(2)
C3 Mo1 C5 C6 -27.6(3)
C2 Mo1 C5 C6 -114.6(3)
C1 Mo1 C5 C6 128.9(3)
C7 Mo1 C5 C6 38.1(3)
C8 Mo1 C5 C6 79.5(3)
C4 Mo1 C5 C6 116.9(3)
Ni1 Mo1 C5 C6 -168.8(2)
C4 C5 C6 C7 0.3(4)
Mo1 C5 C6 C7 -64.8(3)
C4 C5 C6 Mo1 65.1(2)
C3 Mo1 C6 C5 159.6(2)
C2 Mo1 C6 C5 71.3(3)
C1 Mo1 C6 C5 -98.5(4)
C7 Mo1 C6 C5 -115.1(4)
C8 Mo1 C6 C5 -77.6(2)
C4 Mo1 C6 C5 -36.3(2)
Ni1 Mo1 C6 C5 20.0(4)
C3 Mo1 C6 C7 -85.2(3)
C2 Mo1 C6 C7 -173.5(2)
C1 Mo1 C6 C7 16.7(4)
C8 Mo1 C6 C7 37.5(2)
C5 Mo1 C6 C7 115.1(4)
C4 Mo1 C6 C7 78.8(2)
Ni1 Mo1 C6 C7 135.1(2)
C5 C6 C7 C8 0.0(4)
Mo1 C6 C7 C8 -65.7(3)
C5 C6 C7 Mo1 65.6(3)
C3 Mo1 C7 C8 -145.1(2)
C2 Mo1 C7 C8 125.3(3)
C1 Mo1 C7 C8 -55.2(3)
C6 Mo1 C7 C8 115.3(3)
C5 Mo1 C7 C8 77.6(2)
C4 Mo1 C7 C8 36.9(2)
Ni1 Mo1 C7 C8 -3.0(4)
C3 Mo1 C7 C6 99.6(3)
C2 Mo1 C7 C6 10.0(4)
C1 Mo1 C7 C6 -170.5(2)
C8 Mo1 C7 C6 -115.3(3)
C5 Mo1 C7 C6 -37.7(2)
C4 Mo1 C7 C6 -78.3(2)
Ni1 Mo1 C7 C6 -118.2(3)
C6 C7 C8 C4 -0.2(4)
Mo1 C7 C8 C4 -65.0(2)
C6 C7 C8 Mo1 64.8(3)
C5 C4 C8 C7 0.4(4)
C9 C4 C8 C7 -172.2(3)
Mo1 C4 C8 C7 63.5(2)
C5 C4 C8 Mo1 -63.1(2)
C9 C4 C8 Mo1 124.3(3)
C3 Mo1 C8 C7 42.7(3)
C2 Mo1 C8 C7 -107.1(3)
C1 Mo1 C8 C7 131.1(3)
C6 Mo1 C8 C7 -38.0(2)
C5 Mo1 C8 C7 -79.7(3)
C4 Mo1 C8 C7 -116.5(3)
Ni1 Mo1 C8 C7 178.6(2)
C3 Mo1 C8 C4 159.2(2)
C2 Mo1 C8 C4 9.5(4)
C1 Mo1 C8 C4 -112.4(2)
C7 Mo1 C8 C4 116.5(3)
C6 Mo1 C8 C4 78.5(2)
C5 Mo1 C8 C4 36.9(2)
Ni1 Mo1 C8 C4 -64.9(2)
C5 C4 C9 C10 124.7(4)
C8 C4 C9 C10 -64.0(4)
Mo1 C4 C9 C10 30.5(4)
C4 C9 C10 P1 -73.1(3)
C9 C10 P1 C17 -54.0(3)
C9 C10 P1 C11 -163.5(2)
C9 C10 P1 Ni1 75.7(3)
C17 P1 C11 C16 1.4(3)
C10 P1 C11 C16 109.3(3)
Ni1 P1 C11 C16 -123.1(3)
C17 P1 C11 C12 179.1(2)
C10 P1 C11 C12 -73.0(3)
Ni1 P1 C11 C12 54.6(3)
C16 C11 C12 C13 -0.3(5)
P1 C11 C12 C13 -178.1(3)
C11 C12 C13 C14 0.5(5)
C12 C13 C14 C15 0.0(6)
C13 C14 C15 C16 -0.6(5)
C12 C11 C16 C15 -0.3(5)
P1 C11 C16 C15 177.3(3)
C14 C15 C16 C11 0.8(5)
C11 P1 C17 C18 -112.6(3)
C10 P1 C17 C18 143.1(3)
Ni1 P1 C17 C18 9.8(3)
C11 P1 C17 C22 69.3(3)
C10 P1 C17 C22 -35.0(3)
Ni1 P1 C17 C22 -168.3(2)
C22 C17 C18 C19 -1.1(5)
P1 C17 C18 C19 -179.3(3)
C17 C18 C19 C20 1.7(5)
C18 C19 C20 C21 -1.6(5)
C19 C20 C21 C22 1.0(5)
C20 C21 C22 C17 -0.4(5)
C18 C17 C22 C21 0.5(5)
P1 C17 C22 C21 178.6(3)
C17 P1 Ni1 C24 -62.67(18)
C11 P1 Ni1 C24 57.11(18)
C10 P1 Ni1 C24 172.11(18)
C17 P1 Ni1 C25 -81.80(16)
C11 P1 Ni1 C25 37.98(16)
C10 P1 Ni1 C25 152.98(17)
C17 P1 Ni1 C23 -99.8(3)
C11 P1 Ni1 C23 20.0(3)
C10 P1 Ni1 C23 135.0(3)
C17 P1 Ni1 C1 143.00(14)
C11 P1 Ni1 C1 -97.21(14)
C10 P1 Ni1 C1 17.79(16)
C17 P1 Ni1 C2 52.09(15)
C11 P1 Ni1 C2 171.87(14)
C10 P1 Ni1 C2 -73.13(16)
C17 P1 Ni1 Mo1 96.77(11)
C11 P1 Ni1 Mo1 -143.44(11)
C10 P1 Ni1 Mo1 -28.44(13)
O1 C1 Ni1 C24 -70.4(3)
Mo1 C1 Ni1 C24 114.96(17)
O1 C1 Ni1 C25 -17.4(4)
Mo1 C1 Ni1 C25 167.93(14)
O1 C1 Ni1 C23 -79.5(3)
Mo1 C1 Ni1 C23 105.79(14)
O1 C1 Ni1 P1 83.5(3)
Mo1 C1 Ni1 P1 -91.23(10)
O1 C1 Ni1 C2 -165.4(3)
Mo1 C1 Ni1 C2 19.94(12)
O1 C1 Ni1 Mo1 174.7(4)
O2 C2 Ni1 C24 33.9(3)
Mo1 C2 Ni1 C24 -148.02(14)
O2 C2 Ni1 C25 11.4(3)
Mo1 C2 Ni1 C25 -170.48(14)
O2 C2 Ni1 C23 72.0(3)
Mo1 C2 Ni1 C23 -109.85(13)
O2 C2 Ni1 P1 -99.0(2)
Mo1 C2 Ni1 P1 79.09(10)
O2 C2 Ni1 C1 161.8(3)
Mo1 C2 Ni1 C1 -20.11(12)
O2 C2 Ni1 Mo1 -178.1(3)
C3 Mo1 Ni1 C24 -29.74(19)
C2 Mo1 Ni1 C24 45.08(19)
C1 Mo1 Ni1 C24 -106.3(2)
C7 Mo1 Ni1 C24 -170.7(3)
C6 Mo1 Ni1 C24 109.2(3)
C8 Mo1 Ni1 C24 -172.71(18)
C5 Mo1 Ni1 C24 121.66(18)
C4 Mo1 Ni1 C24 155.38(17)
C3 Mo1 Ni1 C25 -17.0(8)
C2 Mo1 Ni1 C25 57.8(8)
C1 Mo1 Ni1 C25 -93.5(8)
C7 Mo1 Ni1 C25 -158.0(8)
C6 Mo1 Ni1 C25 121.9(8)
C8 Mo1 Ni1 C25 -160.0(8)
C5 Mo1 Ni1 C25 134.4(8)
C4 Mo1 Ni1 C25 168.1(8)
C3 Mo1 Ni1 C23 -2.01(15)
C2 Mo1 Ni1 C23 72.82(16)
C1 Mo1 Ni1 C23 -78.52(17)
C7 Mo1 Ni1 C23 -143.0(3)
C6 Mo1 Ni1 C23 136.9(2)
C8 Mo1 Ni1 C23 -144.97(15)
C5 Mo1 Ni1 C23 149.40(15)
C4 Mo1 Ni1 C23 -176.88(13)
C3 Mo1 Ni1 P1 172.51(11)
C2 Mo1 Ni1 P1 -112.67(12)
C1 Mo1 Ni1 P1 96.00(13)
C7 Mo1 Ni1 P1 31.5(3)
C6 Mo1 Ni1 P1 -48.6(2)
C8 Mo1 Ni1 P1 29.55(11)
C5 Mo1 Ni1 P1 -36.09(11)
C4 Mo1 Ni1 P1 -2.37(9)
C3 Mo1 Ni1 C1 76.51(17)
C2 Mo1 Ni1 C1 151.33(17)
C7 Mo1 Ni1 C1 -64.5(3)
C6 Mo1 Ni1 C1 -144.6(3)
C8 Mo1 Ni1 C1 -66.45(17)
C5 Mo1 Ni1 C1 -132.09(17)
C4 Mo1 Ni1 C1 -98.36(15)
C3 Mo1 Ni1 C2 -74.82(16)
C1 Mo1 Ni1 C2 -151.33(17)
C7 Mo1 Ni1 C2 144.2(3)
C6 Mo1 Ni1 C2 64.1(2)
C8 Mo1 Ni1 C2 142.22(16)
C5 Mo1 Ni1 C2 76.58(15)
C4 Mo1 Ni1 C2 110.30(14)
C25 Ni1 C23 C24 30.8(2)
P1 Ni1 C23 C24 49.9(4)
C1 Ni1 C23 C24 168.6(2)
C2 Ni1 C23 C24 -104.0(2)
Mo1 Ni1 C23 C24 -146.9(2)
Ni1 C23 C24 C25 -55.5(3)
C25 Ni1 C24 C23 -130.9(4)
P1 Ni1 C24 C23 -161.74(18)
C1 Ni1 C24 C23 -14.6(3)
C2 Ni1 C24 C23 76.5(2)
Mo1 Ni1 C24 C23 46.1(3)
C23 Ni1 C24 C25 130.9(4)
P1 Ni1 C24 C25 -30.8(3)
C1 Ni1 C24 C25 116.3(2)
C2 Ni1 C24 C25 -152.6(2)
Mo1 Ni1 C24 C25 177.03(19)
C23 C24 C25 Ni1 56.1(3)
C23 Ni1 C25 C24 -30.5(2)
P1 Ni1 C25 C24 155.7(2)
C1 Ni1 C25 C24 -100.0(3)
C2 Ni1 C25 C24 36.5(3)
Mo1 Ni1 C25 C24 -14.9(9)
